data_2009743
loop_
_publ_author_name
'Linden, Anthony'
'Hoos, Roland'
'Vasella, Andrea'

_publ_section_title
;
 1-Deoxynojirimycin hydrochloride
;
_journal_issue 5
_journal_name_full 'Acta Crystallographica Section C'
_journal_page_first 746
_journal_page_last 749
_journal_paper_doi 10.1107/S0108270193012417
_journal_volume 50
_journal_year 1994
_chemical_formula_moiety 'C6 H14 N O4 1+, Cl 1-'
_chemical_formula_sum 'C6 H14 Cl N O4'
_chemical_formula_weight 199.63
_chemical_name_common ' 1-deoxynojirimycin hydrochloride'
_chemical_name_systematic ' 1,5-Dideoxy-1,5-iminium-glucitol chloride'
_space_group_IT_number 19
_symmetry_cell_setting orthorhombic
_symmetry_space_group_name_Hall 'P 2ac 2ab'
_symmetry_space_group_name_H-M 'P 21 21 21'
_cell_angle_alpha 90
_cell_angle_beta 90
_cell_angle_gamma 90
_cell_formula_units_Z 4
_cell_length_a 6.648(3)
_cell_length_b 20.473(5)
_cell_length_c 6.400(3)
_cell_measurement_reflns_used 25
_cell_measurement_temperature 173.0(10)
_cell_measurement_theta_max 20
_cell_measurement_theta_min 19.5
_cell_volume 871.1(6)
_computing_cell_refinement
;
MSC/AFC Diffractometer Control (Molecular Structure Corporation, 1991)
;
_computing_data_collection
;
MSC/AFC Diffractometer Control (Molecular Structure Corporation, 1991)
;
_computing_data_reduction
;
TEXSAN: PROCESS (Molecular Structure Corporation, 1989)
;
_computing_molecular_graphics 'ORTEPII, (Johnson, 1976)'
_computing_publication_material
;
TEXSAN: FINISH (Molecular Structure Corporation, 1989)
;
_computing_structure_refinement
;
TEXSAN: LS (Molecular Structure Corporation, 1989)
;
_computing_structure_solution 'SHELXS86 Patterson (Sheldrick, 1990)'
_diffrn_ambient_temperature 173.0(10)
_diffrn_measurement_device 'Rigaku AFC-5R diffractometer'
_diffrn_measurement_method '\w/2\q scans'
_diffrn_radiation_monochromator graphite
_diffrn_radiation_source 'Rigaku rotating anode generator'
_diffrn_radiation_type 'Mo K\a'
_diffrn_radiation_wavelength 0.71069
_diffrn_reflns_av_R_equivalents 0.029
_diffrn_reflns_number 3650
_diffrn_reflns_theta_max 30
_diffrn_reflns_theta_min 2.5
_diffrn_standards_decay_% insignificant
_diffrn_standards_interval_count 150
_diffrn_standards_number 3
_exptl_absorpt_coefficient_mu 0.412
_exptl_absorpt_correction_T_max 1.176
_exptl_absorpt_correction_T_min 0.871
_exptl_absorpt_correction_type 'empirical (DIFABS: Walker & Stuart, 1983)'
_exptl_crystal_colour colourless
_exptl_crystal_density_diffrn 1.522
_exptl_crystal_description prism
_exptl_crystal_F_000 424
_exptl_crystal_size_max 0.50
_exptl_crystal_size_mid 0.45
_exptl_crystal_size_min 0.15
_refine_diff_density_max 0.26
_refine_diff_density_min -0.15
_refine_ls_abs_structure_details
;
The absolute configuration was determined by using the CRYSTALS program
system (Carruthers & Watkin, 1986) to refine the final atomic coordinates
together with the enantiopole parameter (Flack, 1983).  The refined value of
the enantiopole parameter was 0.00(5), thus confirming that the atomic
coordinates represented the correct enantiomorph.
;
_refine_ls_abs_structure_Flack 0.00(5)
_refine_ls_extinction_method 'not applied'
_refine_ls_goodness_of_fit_obs 1.583
_refine_ls_hydrogen_treatment refall
_refine_ls_matrix_type full
_refine_ls_number_constraints 0
_refine_ls_number_parameters 165
_refine_ls_number_reflns 2340
_refine_ls_number_restraints 0
_refine_ls_R_factor_all 0.0285
_refine_ls_R_factor_obs 0.0233
_refine_ls_shift/esd_max 0.0003
_refine_ls_structure_factor_coef F
_refine_ls_weighting_details 'w = 1/(\s^2^(F~o~)+(0.005F~o~)^2^)'
_refine_ls_weighting_scheme calc
_refine_ls_wR_factor_all 0.0256
_refine_ls_wR_factor_obs 0.0250
_reflns_number_observed 2340
_reflns_number_total 2526
_reflns_observed_criterion 'I > 3\s(I)'
_cod_data_source_file sh1087.cif
_cod_data_source_block VS9305
_cod_depositor_comments
;
 Changing the _atom_site_occupancy data item value from '?' to '1'
 for all fully occupied atom sites.

 Antanas Vaitkus,
 2017-02-13

The following automatic conversions were performed:

'_refine_ls_weighting_scheme' value '1/(\s^2^(F~o~)+(0.005F~o~)^2^)'
was changed to 'calc'. New tag '_refine_ls_weighting_details' was
created. The value of the new tag was set to 'w =
1/(\s^2^(F~o~)+(0.005F~o~)^2^)'.

Automatic conversion script
Id: cif_fix_values 3143 2015-03-26 13:38:13Z robertas 
;
_cod_original_cell_volume 871.1(5)
_cod_database_code 2009743

loop_
_symmetry_equiv_pos_as_xyz
x,y,z
1/2-x,-y,1/2+z
-x,1/2+y,1/2-z
1/2+x,1/2-y,-z

loop_
_atom_site_aniso_label
_atom_site_aniso_U_11
_atom_site_aniso_U_22
_atom_site_aniso_U_33
_atom_site_aniso_U_12
_atom_site_aniso_U_13
_atom_site_aniso_U_23
_atom_site_aniso_type_symbol
Cl(1) 0.02100(10) 0.02270(10) 0.02320(10) 0.00180(10) -0.0004(2) -0.00480(10) Cl
O(2) 0.0239(5) 0.0189(4) 0.0304(5) -0.0009(4) -0.0110(5) -0.0006(4) O
O(3) 0.0272(5) 0.0215(4) 0.0191(5) 0.0054(4) -0.0006(4) -0.0047(4) O
O(4) 0.0316(5) 0.0248(5) 0.0207(5) 0.0122(4) -0.0016(5) 0.0011(4) O
O(6) 0.0278(5) 0.0354(5) 0.0232(5) -0.0075(4) 0.0003(4) -0.0093(4) O
N(5) 0.0171(5) 0.0169(5) 0.0194(5) -0.0009(4) 0.0000(5) -0.0021(4) N
C(1) 0.0158(5) 0.0226(6) 0.0226(6) 0.0012(5) -0.0013(5) -0.0049(5) C
C(2) 0.0173(5) 0.0178(6) 0.0182(6) -0.0006(5) -0.0037(5) -0.0011(5) C
C(3) 0.0197(5) 0.0161(6) 0.0171(6) 0.0010(5) -0.0003(5) -0.0017(5) C
C(4) 0.0192(5) 0.0180(5) 0.0169(6) 0.0039(4) -0.0004(5) 0.0011(4) C
C(5) 0.0189(5) 0.0176(5) 0.0170(6) -0.0011(4) -0.0007(5) 0.0021(5) C
C(6) 0.0209(5) 0.0241(6) 0.0201(6) -0.0003(6) -0.0032(6) -0.0013(5) C

loop_
_atom_site_label
_atom_site_fract_x
_atom_site_fract_y
_atom_site_fract_z
_atom_site_U_iso_or_equiv
_atom_site_thermal_displace_type
_atom_site_calc_flag
_atom_site_calc_attached_atom
_atom_site_occupancy
_atom_site_type_symbol
Cl(1) 0.94566(4) 0.017010(10) 0.25789(5) 0.02231(8) Uani ? ? 1 Cl
O(2) 0.4547(2) 0.35143(4) -0.0119(2) 0.0244(3) Uani ? ? 1 O
O(3) 0.79590(10) 0.27121(5) -0.0283(2) 0.0226(3) Uani ? ? 1 O
O(4) 1.0311(2) 0.26318(5) 0.3529(2) 0.0257(3) Uani ? ? 1 O
O(6) 0.99290(10) 0.42103(5) 0.7763(2) 0.0288(3) Uani ? ? 1 O
N(5) 0.7508(2) 0.41684(5) 0.4328(2) 0.0178(3) Uani ? ? 1 N
C(1) 0.5710(2) 0.40169(6) 0.3016(2) 0.0203(3) Uani ? ? 1 C
C(2) 0.6326(2) 0.36609(6) 0.1038(2) 0.0178(3) Uani ? ? 1 C
C(3) 0.7414(2) 0.30373(6) 0.1602(2) 0.0176(3) Uani ? ? 1 C
C(4) 0.9280(2) 0.32076(6) 0.2890(2) 0.0180(3) Uani ? ? 1 C
C(5) 0.8728(2) 0.35762(6) 0.4889(2) 0.0178(3) Uani ? ? 1 C
C(6) 1.0573(2) 0.38011(6) 0.6084(2) 0.0217(3) Uani ? ? 1 C
H(2) 0.720(2) 0.3927(7) 0.020(2) 0.019(4) Uiso ? ? 1 H
H(3) 0.653(2) 0.2763(6) 0.250(2) 0.015(3) Uiso ? ? 1 H
H(4) 1.011(2) 0.3483(6) 0.201(2) 0.021(4) Uiso ? ? 1 H
H(5) 0.786(2) 0.3300(7) 0.592(3) 0.027(4) Uiso ? ? 1 H
H(11) 0.505(2) 0.4434(6) 0.269(2) 0.021(4) Uiso ? ? 1 H
H(12) 0.479(3) 0.3732(7) 0.392(2) 0.036(5) Uiso ? ? 1 H
H(21) 0.433(3) 0.3831(8) -0.086(3) 0.047(6) Uiso ? ? 1 H
H(31) 0.841(3) 0.2363(9) 0.001(3) 0.035(5) Uiso ? ? 1 H
H(41) 1.098(3) 0.2516(9) 0.245(3) 0.059(6) Uiso ? ? 1 H
H(51) 0.711(2) 0.4388(7) 0.560(3) 0.037(5) Uiso ? ? 1 H
H(52) 0.830(3) 0.4460(8) 0.363(3) 0.041(5) Uiso ? ? 1 H
H(61) 1.087(4) 0.4430(10) 0.808(4) 0.096(9) Uiso ? ? 1 H
H(62) 1.147(2) 0.4035(7) 0.508(2) 0.022(4) Uiso ? ? 1 H
H(63) 1.128(2) 0.3407(8) 0.656(2) 0.034(5) Uiso ? ? 1 H

loop_
_atom_type_symbol
_atom_type_scat_dispersion_real
_atom_type_scat_dispersion_imag
_atom_type_scat_source
C 0.002 0.002 International_Tables_for_X-ray_Crystallography_(1974,_Vol._4)
H 0.000 0.000 International_Tables_for_X-ray_Crystallography_(1974,_Vol._4)
Cl 0.132 0.159 International_Tables_for_X-ray_Crystallography_(1974,_Vol._4)
N 0.004 0.003 International_Tables_for_X-ray_Crystallography_(1974,_Vol._4)
O 0.008 0.006 International_Tables_for_X-ray_Crystallography_(1974,_Vol._4)

loop_
_diffrn_reflns_limit_h_min
_diffrn_reflns_limit_h_max
_diffrn_reflns_limit_k_min
_diffrn_reflns_limit_k_max
_diffrn_reflns_limit_l_min
_diffrn_reflns_limit_l_max
-9 0 -28 0 -9 0
0 9 0 28 0 9

loop_
_geom_angle_atom_site_label_1
_geom_angle_atom_site_label_2
_geom_angle_atom_site_label_3
_geom_angle_site_symmetry_1
_geom_angle_site_symmetry_3
_geom_angle
_geom_angle_publ_flag
C(1) N(5) C(5) . . 113.50(10) yes
N(5) C(1) C(2) . . 110.70(10) yes
O(2) C(2) C(1) . . 108.10(10) yes
O(2) C(2) C(3) . . 110.10(10) yes
C(1) C(2) C(3) . . 109.60(10) yes
O(3) C(3) C(2) . . 108.30(10) yes
O(3) C(3) C(4) . . 110.90(10) yes
C(2) C(3) C(4) . . 108.93(9) yes
O(4) C(4) C(3) . . 110.90(10) yes
O(4) C(4) C(5) . . 106.50(10) yes
C(3) C(4) C(5) . . 111.60(10) yes
N(5) C(5) C(4) . . 109.10(10) yes
N(5) C(5) C(6) . . 108.20(10) yes
C(4) C(5) C(6) . . 112.20(10) yes
O(6) C(6) C(5) . . 108.40(10) yes
C(2) O(2) H(21) . . 106.0(10) ?
C(3) O(3) H(31) . . 108.0(10) ?
C(4) O(4) H(41) . . 104.0(10) ?
C(6) O(6) H(61) . . 107.(2) ?
C(1) N(5) H(51) . . 111.0(10) ?
C(1) N(5) H(52) . . 109.0(10) ?
C(5) N(5) H(51) . . 109.0(10) ?
C(5) N(5) H(52) . . 109.0(10) ?
H(51) N(5) H(52) . . 105.0(10) ?
N(5) C(1) H(11) . . 107.2(8) ?
N(5) C(1) H(12) . . 106.2(9) ?
C(2) C(1) H(11) . . 111.1(8) ?
C(2) C(1) H(12) . . 111.2(9) ?
H(11) C(1) H(12) . . 110.0(10) ?
O(2) C(2) H(2) . . 109.6(8) ?
C(1) C(2) H(2) . . 110.8(8) ?
C(3) C(2) H(2) . . 108.7(8) ?
O(3) C(3) H(3) . . 112.0(8) ?
C(2) C(3) H(3) . . 109.4(7) ?
C(4) C(3) H(3) . . 107.3(8) ?
O(4) C(4) H(4) . . 111.9(8) ?
C(3) C(4) H(4) . . 106.3(8) ?
C(5) C(4) H(4) . . 109.7(7) ?
N(5) C(5) H(5) . . 106.9(8) ?
C(4) C(5) H(5) . . 113.2(8) ?
C(6) C(5) H(5) . . 107.0(9) ?
O(6) C(6) H(62) . . 112.5(9) ?
O(6) C(6) H(63) . . 113.0(9) ?
C(5) C(6) H(62) . . 107.7(8) ?
C(5) C(6) H(63) . . 107.0(9) ?
H(62) C(6) H(63) . . 108.0(10) ?
O(2) H(21) Cl(1) . 4_455 165(2) ?
O(3) H(31) O(2) . 4_555 169(2) ?
O(4) H(41) O(3) . 4_555 169(2) ?
N(5) H(51) Cl(1) . 4_456 145.0(10) ?
N(5) H(52) Cl(1) . 3_755 171(2) ?
O(6) H(61) Cl(1) . 4_556 150(2) ?
H(21) Cl(1) H(51) 4_555 4_556 85.5(6) ?
H(21) Cl(1) H(52) 4_555 3_745 115.7(6) ?
H(21) Cl(1) H(61) 4_555 4_456 67.0(7) ?
H(51) Cl(1) H(52) 4_556 3_745 85.4(6) ?
H(51) Cl(1) H(61) 4_556 4_456 132.5(6) ?
H(52) Cl(1) H(61) 3_745 4_456 140.9(7) ?

loop_
_geom_bond_atom_site_label_1
_geom_bond_atom_site_label_2
_geom_bond_site_symmetry_1
_geom_bond_site_symmetry_2
_geom_bond_distance
_geom_bond_publ_flag
O(2) C(2) . . 1.427(2) yes
O(3) C(3) . . 1.425(2) yes
O(4) C(4) . . 1.4240(10) yes
O(6) C(6) . . 1.428(2) yes
N(5) C(1) . . 1.493(2) yes
N(5) C(5) . . 1.502(2) yes
C(1) C(2) . . 1.517(2) yes
C(2) C(3) . . 1.511(2) yes
C(3) C(4) . . 1.529(2) yes
C(4) C(5) . . 1.530(2) yes
C(5) C(6) . . 1.517(2) yes
O(2) H(21) . . 0.82(2) ?
O(3) H(31) . . 0.80(2) ?
O(4) H(41) . . 0.86(2) ?
N(5) H(51) . . 0.96(2) ?
N(5) H(52) . . 0.91(2) ?
O(6) H(61) . . 0.80(2) ?
C(1) H(11) . . 0.980(10) ?
C(1) H(12) . . 1.03(2) ?
C(2) H(2) . . 0.960(10) ?
C(3) H(3) . . 0.990(10) ?
C(4) H(4) . . 0.970(10) ?
C(5) H(5) . . 1.04(2) ?
C(6) H(62) . . 1.00(2) ?
C(6) H(63) . . 0.98(2) ?

loop_
_geom_contact_atom_site_label_1
_geom_contact_atom_site_label_2
_geom_contact_distance
_geom_contact_site_symmetry_2
H(21) Cl(1) 2.32(2) 4_455
H(31) O(2) 1.95(2) 4_555
H(41) O(3) 1.97(2) 4_555
H(51) Cl(1) 2.30(2) 4_456
H(52) Cl(1) 2.22(2) 3_755
H(61) Cl(1) 2.55(3) 4_556
O(2) Cl(1) 3.1200(10) 4_455
O(3) O(2) 2.736(2) 4_555
O(4) O(3) 2.813(2) 4_555
N(5) Cl(1) 3.1410(10) 4_456
N(5) Cl(1) 3.1250(10) 3_755
O(6) Cl(1) 3.374(2) 4_556

loop_
_geom_torsion_atom_site_label_1
_geom_torsion_atom_site_label_2
_geom_torsion_atom_site_label_3
_geom_torsion_atom_site_label_4
_geom_torsion
_geom_torsion_publ_flag
C(1) C(2) C(3) C(4) -59.70(10) yes
C(2) C(3) C(4) C(5) 59.10(10) yes
C(3) C(4) C(5) N(5) -55.00(10) yes
C(4) C(5) N(5) C(1) 53.80(10) yes
C(5) N(5) C(1) C(2) -56.40(10) yes
N(5) C(1) C(2) C(3) 58.50(10) yes
O(6) C(6) C(5) C(4) 172.50(10) yes
O(6) C(6) C(5) N(5) 52.10(10) yes
O(2) C(2) C(1) N(5) 178.50(10) ?
O(2) C(2) C(3) O(3) 60.90(10) ?
O(2) C(2) C(3) C(4) -178.50(10) ?
O(3) C(3) C(2) C(1) 179.60(10) ?
O(3) C(3) C(4) O(4) -63.20(10) ?
O(3) C(3) C(4) C(5) 178.20(10) ?
O(4) C(4) C(3) C(2) 177.70(10) ?
O(4) C(4) C(5) N(5) -176.20(10) ?
O(4) C(4) C(5) C(6) 63.90(10) ?
C(1) N(5) C(5) C(6) 176.10(10) ?
C(3) C(4) C(5) C(6) -174.90(10) ?
O(2) C(2) C(1) H(11) -62.5(8) ?
O(2) C(2) C(1) H(12) 61.0(10) ?
O(2) C(2) C(3) H(3) -61.5(9) ?
O(3) C(3) C(2) H(2) -59.2(9) ?
O(3) C(3) C(4) H(4) 58.6(8) ?
O(4) C(4) C(3) H(3) 59.3(8) ?
O(4) C(4) C(5) H(5) -57.3(9) ?
O(6) C(6) C(5) H(5) -62.7(9) ?
N(5) C(1) C(2) H(2) -61.5(9) ?
N(5) C(5) C(4) H(4) 62.6(9) ?
N(5) C(5) C(6) H(62) -69.8(9) ?
N(5) C(5) C(6) H(63) 174.0(10) ?
C(1) N(5) C(5) H(5) -69.0(9) ?
C(1) C(2) O(2) H(21) 88.0(10) ?
C(1) C(2) C(3) H(3) 57.2(9) ?
C(2) C(1) N(5) H(51) -179.0(10) ?
C(2) C(1) N(5) H(52) 66.0(10) ?
C(2) C(3) O(3) H(31) -173.0(10) ?
C(2) C(3) C(4) H(4) -60.5(8) ?
C(3) C(2) O(2) H(21) -152.0(10) ?
C(3) C(2) C(1) H(11) 177.6(8) ?
C(3) C(2) C(1) H(12) -59.0(10) ?
C(3) C(4) O(4) H(41) 79.0(10) ?
C(3) C(4) C(5) H(5) 63.9(9) ?
C(4) C(3) O(3) H(31) 67.0(10) ?
C(4) C(3) C(2) H(2) 61.5(9) ?
C(4) C(5) N(5) H(51) 177.0(10) ?
C(4) C(5) N(5) H(52) -68.0(10) ?
C(4) C(5) C(6) H(62) 50.6(9) ?
C(4) C(5) C(6) H(63) -65.0(10) ?
C(5) N(5) C(1) H(11) -177.8(9) ?
C(5) N(5) C(1) H(12) 64.4(9) ?
C(5) C(4) O(4) H(41) -159.0(10) ?
C(5) C(4) C(3) H(3) -59.2(8) ?
C(5) C(6) O(6) H(61) -158.(2) ?
C(6) C(5) N(5) H(51) -60.0(10) ?
C(6) C(5) N(5) H(52) 54.0(10) ?
C(6) C(5) C(4) H(4) -57.3(9) ?
H(2) C(2) O(2) H(21) -33.(2) ?
H(2) C(2) C(1) H(11) 58.0(10) ?
H(2) C(2) C(1) H(12) -179.0(10) ?
H(2) C(2) C(3) H(3) 178.0(10) ?
H(3) C(3) O(3) H(31) -52.(2) ?
H(3) C(3) C(4) H(4) -179.0(10) ?
H(4) C(4) O(4) H(41) -39.0(10) ?
H(4) C(4) C(5) H(5) -178.0(10) ?
H(5) C(5) N(5) H(51) 55.0(10) ?
H(5) C(5) N(5) H(52) 169.(2) ?
H(5) C(5) C(6) H(62) 175.0(10) ?
H(5) C(5) C(6) H(63) 59.0(10) ?
H(11) C(1) N(5) H(51) 60.0(10) ?
H(11) C(1) N(5) H(52) -56.0(10) ?
H(12) C(1) N(5) H(51) -58.0(10) ?
H(12) C(1) N(5) H(52) -173.0(10) ?
H(61) O(6) C(6) H(62) -39.(2) ?
H(61) O(6) C(6) H(63) 84.(2) ?

loop_
_cod_related_entry_id
_cod_related_entry_database
_cod_related_entry_code
1 ChemSpider 20009447
